data_7028310
loop_
_publ_author_name
'Ghosh, Totan'
'Adhikary, Jaydeep'
'Chakraborty, Prateeti'
'Sukul, Pradip K.'
'Jana, Mahendra Sekhar'
'Mondal, Tapan Kumar'
'Zangrando, Ennio'
'Das, Debasis'

_publ_section_title
;
 A radical pathway in catecholase activity with nickel(II) complexes of
 phenol based &quot;end-off&quot; compartmental ligands.
;
_journal_issue 2
_journal_name_full 'Dalton transactions (Cambridge, England : 2003)'
_journal_page_first 841
_journal_page_last 852
_journal_paper_doi 10.1039/c3dt51419f
_journal_volume 43
_journal_year 2014
_chemical_formula_moiety 'C24 H38 N6 Ni2 O4 S2, H2 O, 0.5(H2 O)'
_chemical_formula_sum 'C24 H41 N6 Ni2 O5.5 S2'
_chemical_formula_weight 683.17
_chemical_name_systematic
; 
 ? 
;
_space_group_IT_number 15
_symmetry_cell_setting monoclinic
_symmetry_space_group_name_Hall '-C 2yc'
_symmetry_space_group_name_H-M 'C 1 2/c 1'
_atom_sites_solution_hydrogens geom
_atom_sites_solution_primary direct
_atom_sites_solution_secondary difmap
_audit_creation_method SHELXL-97
_cell_angle_alpha 90.00
_cell_angle_beta 90.965(2)
_cell_angle_gamma 90.00
_cell_formula_units_Z 8
_cell_length_a 24.8159(6)
_cell_length_b 11.8267(3)
_cell_length_c 22.4601(6)
_cell_measurement_reflns_used 7892
_cell_measurement_temperature 296(2)
_cell_measurement_theta_max 22.52
_cell_measurement_theta_min 2.47
_cell_volume 6590.9(3)
_computing_cell_refinement 'Bruker APEX-2'
_computing_data_collection 'Bruker APEX-2'
_computing_data_reduction 'Bruker SHELXTL'
_computing_molecular_graphics 'Ortep3 for Windows (Farrugia,1997)'
_computing_publication_material 'Wingx 1.80.05 (Farrugia, 1999)'
_computing_structure_refinement 'SHELX97 (Sheldrick, 2008)'
_computing_structure_solution 'SHELX97 (Sheldrick, 2008)'
_diffrn_ambient_temperature 296(2)
_diffrn_measured_fraction_theta_full 0.995
_diffrn_measured_fraction_theta_max 0.995
_diffrn_measurement_device_type 'Bruker APEX-2 CCD area detector'
_diffrn_measurement_method '/w scans'
_diffrn_radiation_monochromator graphite
_diffrn_radiation_source 'fine-focus sealed tube'
_diffrn_radiation_type MoK\a
_diffrn_radiation_wavelength 0.71073
_diffrn_reflns_av_R_equivalents 0.0710
_diffrn_reflns_av_sigmaI/netI 0.0608
_diffrn_reflns_limit_h_max 32
_diffrn_reflns_limit_h_min -32
_diffrn_reflns_limit_k_max 15
_diffrn_reflns_limit_k_min -15
_diffrn_reflns_limit_l_max 28
_diffrn_reflns_limit_l_min -28
_diffrn_reflns_number 43023
_diffrn_reflns_theta_full 27.45
_diffrn_reflns_theta_max 27.45
_diffrn_reflns_theta_min 1.64
_exptl_absorpt_coefficient_mu 1.311
_exptl_absorpt_correction_T_max 0.779
_exptl_absorpt_correction_T_min 0.766
_exptl_absorpt_correction_type multi-scan
_exptl_absorpt_process_details 'Bruker (2001). SADABS. Bruker AXS Inc., Madison, Wisconsin, USA'
_exptl_crystal_colour green
_exptl_crystal_density_diffrn 1.377
_exptl_crystal_density_method 'not measured'
_exptl_crystal_description block
_exptl_crystal_F_000 2872
_exptl_crystal_size_max 0.45
_exptl_crystal_size_mid 0.40
_exptl_crystal_size_min 0.33
_refine_diff_density_max 1.134
_refine_diff_density_min -0.723
_refine_diff_density_rms 0.097
_refine_ls_extinction_method none
_refine_ls_goodness_of_fit_ref 1.018
_refine_ls_hydrogen_treatment mixed
_refine_ls_matrix_type full
_refine_ls_number_parameters 376
_refine_ls_number_reflns 7496
_refine_ls_number_restraints 31
_refine_ls_restrained_S_all 1.022
_refine_ls_R_factor_all 0.1079
_refine_ls_R_factor_gt 0.0588
_refine_ls_shift/su_max 0.001
_refine_ls_shift/su_mean 0.000
_refine_ls_structure_factor_coef Fsqd
_refine_ls_weighting_details 'calc w=1/[\s^2^(Fo^2^)+(0.0934P)^2^+11.5700P] where P=(Fo^2^+2Fc^2^)/3'
_refine_ls_weighting_scheme calc
_refine_ls_wR_factor_gt 0.1519
_refine_ls_wR_factor_ref 0.1833
_reflns_number_gt 4587
_reflns_number_total 7496
_reflns_threshold_expression >2sigma(I)
_cod_data_source_file c3dt51419f.txt
_cod_data_source_block 3
_cod_depositor_comments
;
The following automatic conversions were performed:

'_exptl_absorpt_correction_type' value 'MULTI-SCAN' changed to
'multi-scan' according to
/usr/data/users/saulius/automatic-downloads/current/RSC/lib/dictionaries/cif_core.dic
dictionary named 'cif_core.dic' version 2.4.2 from 2011-04-26.

Automatic conversion script
Id: cif_fix_values 2281 2013-09-26 08:29:07Z andrius 
;
_cod_original_sg_symbol_H-M 'C 2/c'
_cod_original_formula_sum 'C24 H41 N6 Ni2 O5.50 S2'
_cod_database_code 7028310

loop_
_symmetry_equiv_pos_as_xyz
'x, y, z'
'-x, y, -z+1/2'
'x+1/2, y+1/2, z'
'-x+1/2, y+1/2, -z+1/2'
'-x, -y, -z'
'x, -y, z-1/2'
'-x+1/2, -y+1/2, -z'
'x+1/2, -y+1/2, z-1/2'

loop_
_atom_site_label
_atom_site_type_symbol
_atom_site_fract_x
_atom_site_fract_y
_atom_site_fract_z
_atom_site_U_iso_or_equiv
_atom_site_adp_type
_atom_site_occupancy
_atom_site_symmetry_multiplicity
_atom_site_calc_flag
_atom_site_refinement_flags
_atom_site_disorder_assembly
_atom_site_disorder_group
Ni1 Ni 0.17060(2) -0.02757(4) 0.07875(3) 0.04288(19) Uani 1 1 d . . .
Ni2 Ni 0.17782(2) 0.11022(4) 0.19051(2) 0.04088(18) Uani 1 1 d . . .
S1 S 0.00503(7) -0.0010(3) 0.15258(11) 0.1367(10) Uani 1 1 d . . .
S2 S 0.14100(7) -0.41696(11) 0.12553(8) 0.0775(5) Uani 1 1 d . . .
O1W O 0.16715(16) -0.0264(3) 0.2512(2) 0.0726(11) Uani 1 1 d D . .
H11 H 0.1980(14) -0.053(6) 0.260(3) 0.109 Uiso 1 1 d D . .
H12 H 0.139(2) -0.078(5) 0.256(3) 0.109 Uiso 1 1 d D . .
O1 O 0.22705(11) 0.0085(2) 0.14321(13) 0.0412(7) Uani 1 1 d . . .
O2 O 0.18099(13) 0.1328(2) 0.04683(13) 0.0495(8) Uani 1 1 d . . .
O3 O 0.19194(13) 0.2370(2) 0.12934(13) 0.0477(7) Uani 1 1 d . . .
N1 N 0.22855(17) -0.0788(3) 0.02492(17) 0.0498(9) Uani 1 1 d . . .
N2 N 0.23992(15) 0.1620(3) 0.23978(16) 0.0459(9) Uani 1 1 d . A .
N3 N 0.11842(18) -0.0535(4) 0.0009(2) 0.0624(11) Uani 1 1 d . . .
N4 N 0.13264(15) 0.2267(3) 0.24396(18) 0.0530(10) Uani 1 1 d . . .
N5 N 0.11424(16) 0.0408(3) 0.14064(18) 0.0509(10) Uani 1 1 d . . .
N6 N 0.15902(18) -0.1876(3) 0.1109(2) 0.0609(11) Uani 1 1 d . . .
C1 C 0.27887(17) 0.0253(3) 0.1354(2) 0.0408(10) Uani 1 1 d . . .
C2 C 0.30619(18) -0.0191(4) 0.0853(2) 0.0462(11) Uani 1 1 d . . .
C3 C 0.36229(19) -0.0087(4) 0.0818(2) 0.0532(12) Uani 1 1 d . . .
H3 H 0.3791 -0.0410 0.0492 0.064 Uiso 1 1 calc R . .
C4 C 0.3940(2) 0.0456(5) 0.1230(3) 0.0598(13) Uani 1 1 d . A .
C5 C 0.4551(2) 0.0571(5) 0.1165(3) 0.0741(16) Uani 1 1 d D . .
C6 C 0.3668(2) 0.0934(4) 0.1708(2) 0.0589(13) Uani 1 1 d . . .
H6 H 0.3869 0.1317 0.1997 0.071 Uiso 1 1 calc R . .
C7 C 0.31103(17) 0.0868(4) 0.1775(2) 0.0451(10) Uani 1 1 d . A .
C8 C 0.2890(2) 0.1484(4) 0.2282(2) 0.0525(12) Uani 1 1 d . . .
H8 H 0.3138 0.1808 0.2546 0.063 Uiso 1 1 calc R . .
C9 C 0.2236(2) 0.2298(5) 0.2907(2) 0.0656(14) Uani 1 1 d . . .
H9A H 0.2526 0.2802 0.3028 0.079 Uiso 1 1 calc R . .
H9B H 0.2154 0.1809 0.3241 0.079 Uiso 1 1 calc R . .
C10 C 0.1744(2) 0.2975(5) 0.2728(3) 0.0756(17) Uani 1 1 d . A .
H10A H 0.1595 0.3328 0.3079 0.091 Uiso 1 1 calc R . .
H10B H 0.1848 0.3570 0.2457 0.091 Uiso 1 1 calc R . .
C11 C 0.0973(3) 0.3019(6) 0.2082(3) 0.088(2) Uani 1 1 d . . .
H11A H 0.0828 0.3596 0.2333 0.132 Uiso 1 1 calc R . .
H11B H 0.0684 0.2586 0.1908 0.132 Uiso 1 1 calc R . .
H11C H 0.1178 0.3364 0.1772 0.132 Uiso 1 1 calc R . .
C12 C 0.0977(3) 0.1712(5) 0.2875(3) 0.0823(18) Uani 1 1 d . . .
H12C H 0.1190 0.1219 0.3124 0.124 Uiso 1 1 calc R . .
H12D H 0.0705 0.1280 0.2668 0.124 Uiso 1 1 calc R . .
H12E H 0.0808 0.2276 0.3116 0.124 Uiso 1 1 calc R . .
C13 C 0.2793(2) -0.0686(4) 0.0335(2) 0.0487(11) Uani 1 1 d . . .
H13 H 0.3013 -0.0955 0.0035 0.058 Uiso 1 1 calc R . .
C14 C 0.2074(2) -0.1201(5) -0.0326(2) 0.0689(15) Uani 1 1 d . . .
H14A H 0.1985 -0.1998 -0.0301 0.083 Uiso 1 1 calc R . .
H14B H 0.2339 -0.1100 -0.0634 0.083 Uiso 1 1 calc R . .
C15 C 0.1575(3) -0.0513(6) -0.0465(3) 0.095(2) Uani 1 1 d . . .
H15A H 0.1680 0.0264 -0.0537 0.114 Uiso 1 1 calc R . .
H15B H 0.1407 -0.0800 -0.0827 0.114 Uiso 1 1 calc R . .
C16 C 0.0813(3) 0.0426(6) -0.0098(4) 0.110(3) Uani 1 1 d . . .
H16A H 0.1017 0.1113 -0.0129 0.165 Uiso 1 1 calc R . .
H16B H 0.0568 0.0486 0.0227 0.165 Uiso 1 1 calc R . .
H16C H 0.0613 0.0304 -0.0462 0.165 Uiso 1 1 calc R . .
C17 C 0.0828(3) -0.1500(6) 0.0040(3) 0.105(3) Uani 1 1 d . . .
H17A H 0.0593 -0.1508 -0.0304 0.158 Uiso 1 1 calc R . .
H17B H 0.0617 -0.1450 0.0393 0.158 Uiso 1 1 calc R . .
H17C H 0.1038 -0.2182 0.0051 0.158 Uiso 1 1 calc R . .
C18 C 0.4667(6) 0.1186(13) 0.0575(6) 0.090(5) Uiso 0.516(18) 1 d PD A 1
H18A H 0.5049 0.1264 0.0531 0.135 Uiso 0.516(18) 1 calc PR A 1
H18B H 0.4503 0.1921 0.0579 0.135 Uiso 0.516(18) 1 calc PR A 1
H18C H 0.4521 0.0755 0.0248 0.135 Uiso 0.516(18) 1 calc PR A 1
C19 C 0.4798(7) 0.1404(16) 0.1620(8) 0.120(7) Uiso 0.516(18) 1 d PD A 1
H19A H 0.5180 0.1453 0.1562 0.179 Uiso 0.516(18) 1 calc PR A 1
H19B H 0.4731 0.1141 0.2016 0.179 Uiso 0.516(18) 1 calc PR A 1
H19C H 0.4639 0.2137 0.1565 0.179 Uiso 0.516(18) 1 calc PR A 1
C20 C 0.4814(6) -0.0576(11) 0.1173(9) 0.104(5) Uiso 0.516(18) 1 d PD A 1
H20A H 0.5196 -0.0491 0.1132 0.156 Uiso 0.516(18) 1 calc PR A 1
H20B H 0.4672 -0.1022 0.0850 0.156 Uiso 0.516(18) 1 calc PR A 1
H20C H 0.4740 -0.0946 0.1544 0.156 Uiso 0.516(18) 1 calc PR A 1
C18B C 0.4672(8) 0.1660(15) 0.0853(11) 0.128(7) Uiso 0.484(18) 1 d PD A 2
H18D H 0.5055 0.1736 0.0811 0.191 Uiso 0.484(18) 1 calc PR A 2
H18E H 0.4537 0.2282 0.1081 0.191 Uiso 0.484(18) 1 calc PR A 2
H18F H 0.4502 0.1659 0.0466 0.191 Uiso 0.484(18) 1 calc PR A 2
C19B C 0.4833(6) 0.0558(16) 0.1779(6) 0.097(6) Uiso 0.484(18) 1 d PD A 2
H19D H 0.4774 -0.0159 0.1967 0.146 Uiso 0.484(18) 1 calc PR A 2
H19E H 0.4689 0.1151 0.2021 0.146 Uiso 0.484(18) 1 calc PR A 2
H19F H 0.5213 0.0674 0.1732 0.146 Uiso 0.484(18) 1 calc PR A 2
C20B C 0.4787(8) -0.0464(14) 0.0830(11) 0.120(7) Uiso 0.484(18) 1 d PD A 2
H20D H 0.4688 -0.1147 0.1031 0.180 Uiso 0.484(18) 1 calc PR A 2
H20E H 0.5173 -0.0404 0.0824 0.180 Uiso 0.484(18) 1 calc PR A 2
H20F H 0.4647 -0.0478 0.0429 0.180 Uiso 0.484(18) 1 calc PR A 2
C21 C 0.0686(2) 0.0236(5) 0.1456(2) 0.0674(15) Uani 1 1 d . . .
C22 C 0.15170(17) -0.2828(4) 0.1170(2) 0.0474(11) Uani 1 1 d U . .
C23 C 0.18829(19) 0.2240(4) 0.0734(2) 0.0469(11) Uani 1 1 d . . .
C24 C 0.1926(3) 0.3288(4) 0.0356(3) 0.0765(17) Uani 1 1 d U . .
H24A H 0.1791 0.3131 -0.0038 0.115 Uiso 1 1 calc R . .
H24B H 0.2296 0.3517 0.0338 0.115 Uiso 1 1 calc R . .
H24C H 0.1717 0.3884 0.0529 0.115 Uiso 1 1 calc R . .
O2W O 0.25342(19) 0.4309(4) 0.1640(2) 0.0851(13) Uani 1 1 d D . .
H21 H 0.238(3) 0.373(4) 0.150(3) 0.128 Uiso 1 1 d D . .
H22 H 0.235(3) 0.489(4) 0.154(4) 0.128 Uiso 1 1 d D . .
O3W O 0.0835(4) -0.1862(9) 0.2387(5) 0.111(3) Uani 0.50 1 d P . .

loop_
_atom_site_aniso_label
_atom_site_aniso_U_11
_atom_site_aniso_U_22
_atom_site_aniso_U_33
_atom_site_aniso_U_23
_atom_site_aniso_U_13
_atom_site_aniso_U_12
Ni1 0.0499(4) 0.0334(3) 0.0449(4) 0.0005(2) -0.0134(3) -0.0018(2)
Ni2 0.0450(3) 0.0383(3) 0.0390(3) 0.0022(2) -0.0090(2) -0.0017(2)
S1 0.0499(10) 0.251(3) 0.1086(17) -0.0332(18) -0.0046(10) -0.0141(13)
S2 0.0822(10) 0.0397(7) 0.1102(13) 0.0046(7) -0.0078(9) -0.0097(6)
O1W 0.067(2) 0.071(3) 0.079(3) 0.032(2) -0.005(2) -0.007(2)
O1 0.0431(17) 0.0356(15) 0.0446(17) 0.0013(13) -0.0099(13) -0.0003(12)
O2 0.072(2) 0.0365(16) 0.0396(17) 0.0017(13) -0.0088(15) -0.0031(14)
O3 0.070(2) 0.0360(15) 0.0369(17) 0.0006(13) -0.0065(15) -0.0031(14)
N1 0.067(3) 0.0362(19) 0.046(2) -0.0059(17) -0.0104(19) 0.0012(17)
N2 0.046(2) 0.047(2) 0.044(2) -0.0033(17) -0.0109(17) -0.0042(16)
N3 0.063(3) 0.069(3) 0.055(3) -0.007(2) -0.020(2) -0.005(2)
N4 0.053(2) 0.056(2) 0.050(2) -0.0015(19) -0.0002(19) -0.0002(18)
N5 0.042(2) 0.054(2) 0.056(2) 0.0012(19) -0.0133(18) -0.0026(17)
N6 0.071(3) 0.038(2) 0.072(3) 0.005(2) -0.018(2) -0.0046(19)
C1 0.042(2) 0.033(2) 0.047(3) 0.0109(19) -0.007(2) 0.0022(17)
C2 0.052(3) 0.040(2) 0.047(3) 0.007(2) -0.003(2) 0.0013(19)
C3 0.053(3) 0.055(3) 0.053(3) 0.012(2) 0.006(2) 0.005(2)
C4 0.046(3) 0.068(3) 0.065(3) 0.012(3) -0.001(3) -0.002(2)
C5 0.053(3) 0.089(4) 0.080(4) 0.012(3) 0.001(3) -0.008(3)
C6 0.050(3) 0.062(3) 0.065(3) 0.006(3) -0.013(3) -0.005(2)
C7 0.041(2) 0.048(2) 0.047(3) 0.004(2) -0.008(2) 0.0000(19)
C8 0.054(3) 0.054(3) 0.048(3) 0.002(2) -0.022(2) -0.011(2)
C9 0.070(3) 0.082(4) 0.044(3) -0.018(3) -0.009(3) -0.005(3)
C10 0.079(4) 0.076(4) 0.072(4) -0.028(3) -0.001(3) -0.008(3)
C11 0.103(5) 0.083(4) 0.078(4) -0.002(4) 0.000(4) 0.043(4)
C12 0.094(5) 0.082(4) 0.072(4) -0.006(3) 0.028(4) -0.003(3)
C13 0.062(3) 0.037(2) 0.046(3) 0.000(2) 0.002(2) 0.006(2)
C14 0.087(4) 0.061(3) 0.058(3) -0.023(3) -0.014(3) 0.003(3)
C15 0.114(6) 0.108(5) 0.062(4) -0.019(4) -0.029(4) 0.001(4)
C16 0.115(6) 0.098(5) 0.115(6) 0.009(5) -0.077(5) -0.001(4)
C17 0.116(6) 0.096(5) 0.102(5) 0.001(4) -0.060(4) -0.045(4)
C21 0.061(4) 0.089(4) 0.051(3) -0.015(3) -0.016(3) 0.006(3)
C22 0.044(2) 0.051(3) 0.047(3) -0.002(2) -0.003(2) -0.001(2)
C23 0.056(3) 0.038(2) 0.046(3) 0.008(2) -0.007(2) -0.001(2)
C24 0.123(5) 0.048(3) 0.059(3) 0.010(3) -0.002(3) 0.002(3)
O2W 0.095(3) 0.066(3) 0.093(3) -0.009(3) -0.032(3) -0.015(2)
O3W 0.087(6) 0.117(8) 0.128(8) 0.043(7) -0.021(6) -0.014(6)

loop_
_atom_type_symbol
_atom_type_description
_atom_type_scat_dispersion_real
_atom_type_scat_dispersion_imag
_atom_type_scat_source
C C 0.0033 0.0016 'International Tables Vol C Tables 4.2.6.8 and 6.1.1.4'
H H 0.0000 0.0000 'International Tables Vol C Tables 4.2.6.8 and 6.1.1.4'
N N 0.0061 0.0033 'International Tables Vol C Tables 4.2.6.8 and 6.1.1.4'
O O 0.0106 0.0060 'International Tables Vol C Tables 4.2.6.8 and 6.1.1.4'
S S 0.1246 0.1234 'International Tables Vol C Tables 4.2.6.8 and 6.1.1.4'
Ni Ni 0.3393 1.1124 'International Tables Vol C Tables 4.2.6.8 and 6.1.1.4'

loop_
_geom_angle_atom_site_label_1
_geom_angle_atom_site_label_2
_geom_angle_atom_site_label_3
_geom_angle
N1 Ni1 O1 90.01(14)
N1 Ni1 O2 88.44(14)
O1 Ni1 O2 88.05(11)
N1 Ni1 N6 92.29(17)
O1 Ni1 N6 92.38(14)
O2 Ni1 N6 179.16(16)
N1 Ni1 N5 173.78(15)
O1 Ni1 N5 84.78(13)
O2 Ni1 N5 88.00(14)
N6 Ni1 N5 91.32(17)
N1 Ni1 N3 83.99(17)
O1 Ni1 N3 171.48(15)
O2 Ni1 N3 85.75(15)
N6 Ni1 N3 93.90(17)
N5 Ni1 N3 100.82(16)
N1 Ni1 Ni2 129.90(11)
O1 Ni1 Ni2 42.42(8)
O2 Ni1 Ni2 77.48(9)
N6 Ni1 Ni2 102.36(13)
N5 Ni1 Ni2 44.18(10)
N3 Ni1 Ni2 140.81(13)
N2 Ni2 O1 90.36(14)
N2 Ni2 O3 90.46(14)
O1 Ni2 O3 88.39(12)
N2 Ni2 N5 174.87(15)
O1 Ni2 N5 86.68(14)
O3 Ni2 N5 93.64(14)
N2 Ni2 O1W 88.92(16)
O1 Ni2 O1W 88.15(15)
O3 Ni2 O1W 176.48(15)
N5 Ni2 O1W 86.79(16)
N2 Ni2 N4 84.15(15)
O1 Ni2 N4 174.30(13)
O3 Ni2 N4 90.11(14)
N5 Ni2 N4 98.90(15)
O1W Ni2 N4 93.27(17)
N2 Ni2 Ni1 132.21(11)
O1 Ni2 Ni1 42.80(8)
O3 Ni2 Ni1 81.15(8)
N5 Ni2 Ni1 45.77(12)
O1W Ni2 Ni1 96.72(13)
N4 Ni2 Ni1 142.23(11)
Ni2 O1W H11 108(5)
Ni2 O1W H12 132(5)
H11 O1W H12 113(6)
C1 O1 Ni2 125.4(3)
C1 O1 Ni1 126.6(3)
Ni2 O1 Ni1 94.77(12)
C23 O2 Ni1 130.9(3)
C23 O3 Ni2 124.1(3)
C13 N1 C14 120.0(4)
C13 N1 Ni1 127.0(3)
C14 N1 Ni1 112.6(3)
C8 N2 C9 120.9(4)
C8 N2 Ni2 126.3(3)
C9 N2 Ni2 112.6(3)
C17 N3 C15 117.8(6)
C17 N3 C16 103.6(5)
C15 N3 C16 106.8(6)
C17 N3 Ni1 115.3(4)
C15 N3 Ni1 100.9(3)
C16 N3 Ni1 112.5(4)
C12 N4 C10 112.2(5)
C12 N4 C11 106.2(5)
C10 N4 C11 107.7(5)
C12 N4 Ni2 113.8(3)
C10 N4 Ni2 103.9(3)
C11 N4 Ni2 113.0(3)
C21 N5 Ni2 138.5(4)
C21 N5 Ni1 130.2(4)
Ni2 N5 Ni1 90.04(15)
C22 N6 Ni1 166.2(4)
O1 C1 C2 122.0(4)
O1 C1 C7 121.7(4)
C2 C1 C7 116.3(4)
C3 C2 C1 120.0(4)
C3 C2 C13 115.6(4)
C1 C2 C13 124.2(4)
C4 C3 C2 124.3(5)
C4 C3 H3 117.9
C2 C3 H3 117.9
C3 C4 C6 115.5(5)
C3 C4 C5 122.4(5)
C6 C4 C5 122.0(5)
C18B C5 C20 133.6(11)
C18B C5 C4 109.2(9)
C20 C5 C4 110.4(8)
C18B C5 C19B 109.7(11)
C20 C5 C19B 77.8(9)
C4 C5 C19B 110.5(7)
C18B C5 C19 71.3(10)
C20 C5 C19 113.5(10)
C4 C5 C19 112.2(8)
C19B C5 C19 40.5(8)
C18B C5 C18 32.0(9)
C20 C5 C18 110.4(10)
C4 C5 C18 108.9(7)
C19B C5 C18 133.4(9)
C19 C5 C18 101.0(9)
C18B C5 C20B 111.7(12)
C20 C5 C20B 29.6(9)
C4 C5 C20B 111.0(9)
C19B C5 C20B 104.8(11)
C19 C5 C20B 132.3(11)
C18 C5 C20B 83.0(10)
C4 C6 C7 123.6(5)
C4 C6 H6 118.2
C7 C6 H6 118.2
C6 C7 C1 120.0(4)
C6 C7 C8 116.1(4)
C1 C7 C8 123.9(4)
N2 C8 C7 126.8(4)
N2 C8 H8 116.6
C7 C8 H8 116.6
N2 C9 C10 108.4(4)
N2 C9 H9A 110.0
C10 C9 H9A 110.0
N2 C9 H9B 110.0
C10 C9 H9B 110.0
H9A C9 H9B 108.4
N4 C10 C9 112.1(5)
N4 C10 H10A 109.2
C9 C10 H10A 109.2
N4 C10 H10B 109.2
C9 C10 H10B 109.2
H10A C10 H10B 107.9
N4 C11 H11A 109.5
N4 C11 H11B 109.5
H11A C11 H11B 109.5
N4 C11 H11C 109.5
H11A C11 H11C 109.5
H11B C11 H11C 109.5
N4 C12 H12C 109.5
N4 C12 H12D 109.5
H12C C12 H12D 109.5
N4 C12 H12E 109.5
H12C C12 H12E 109.5
H12D C12 H12E 109.5
N1 C13 C2 126.6(4)
N1 C13 H13 116.7
C2 C13 H13 116.7
N1 C14 C15 106.3(4)
N1 C14 H14A 110.5
C15 C14 H14A 110.5
N1 C14 H14B 110.5
C15 C14 H14B 110.5
H14A C14 H14B 108.7
N3 C15 C14 113.3(6)
N3 C15 H15A 108.9
C14 C15 H15A 108.9
N3 C15 H15B 108.9
C14 C15 H15B 108.9
H15A C15 H15B 107.7
N3 C16 H16A 109.5
N3 C16 H16B 109.5
H16A C16 H16B 109.5
N3 C16 H16C 109.5
H16A C16 H16C 109.5
H16B C16 H16C 109.5
N3 C17 H17A 109.5
N3 C17 H17B 109.5
H17A C17 H17B 109.5
N3 C17 H17C 109.5
H17A C17 H17C 109.5
H17B C17 H17C 109.5
C5 C18 H18A 109.5
C5 C18 H18B 109.5
H18A C18 H18B 109.5
C5 C18 H18C 109.5
H18A C18 H18C 109.5
H18B C18 H18C 109.5
C5 C19 H19A 109.5
C5 C19 H19B 109.5
H19A C19 H19B 109.5
C5 C19 H19C 109.5
H19A C19 H19C 109.5
H19B C19 H19C 109.5
C5 C20 H20A 109.5
C5 C20 H20B 109.5
H20A C20 H20B 109.5
C5 C20 H20C 109.5
H20A C20 H20C 109.5
H20B C20 H20C 109.5
C5 C18B H18D 109.5
C5 C18B H18E 109.5
H18D C18B H18E 109.5
C5 C18B H18F 109.5
H18D C18B H18F 109.5
H18E C18B H18F 109.5
C5 C19B H19D 109.5
C5 C19B H19E 109.5
H19D C19B H19E 109.5
C5 C19B H19F 109.5
H19D C19B H19F 109.5
H19E C19B H19F 109.5
C5 C20B H20D 109.5
C5 C20B H20E 109.5
H20D C20B H20E 109.5
C5 C20B H20F 109.5
H20D C20B H20F 109.5
H20E C20B H20F 109.5
N5 C21 S1 179.7(6)
N6 C22 S2 179.7(5)
O2 C23 O3 125.9(4)
O2 C23 C24 117.1(4)
O3 C23 C24 117.0(4)
H21 O2W H22 109(7)

loop_
_geom_bond_atom_site_label_1
_geom_bond_atom_site_label_2
_geom_bond_distance
Ni1 N1 1.989(4)
Ni1 O1 2.043(3)
Ni1 O2 2.045(3)
Ni1 N6 2.048(4)
Ni1 N5 2.147(4)
Ni1 N3 2.180(4)
Ni1 Ni2 2.9956(8)
Ni2 N2 1.979(3)
Ni2 O1 2.028(3)
Ni2 O3 2.068(3)
Ni2 N5 2.088(4)
Ni2 O1W 2.133(4)
Ni2 N4 2.155(4)
S1 C21 1.615(6)
S2 C22 1.620(5)
O1W H11 0.85(2)
O1W H12 0.93(2)
O1 C1 1.316(5)
O2 C23 1.244(5)
O3 C23 1.268(5)
N1 C13 1.275(6)
N1 C14 1.470(6)
N2 C8 1.260(6)
N2 C9 1.460(6)
N3 C17 1.445(7)
N3 C15 1.452(8)
N3 C16 1.481(8)
N4 C12 1.472(7)
N4 C10 1.473(6)
N4 C11 1.477(7)
N5 C21 1.157(6)
N6 C22 1.149(6)
C1 C2 1.422(6)
C1 C7 1.427(6)
C2 C3 1.401(7)
C2 C13 1.456(7)
C3 C4 1.366(7)
C3 H3 0.9300
C4 C6 1.396(7)
C4 C5 1.531(7)
C5 C18B 1.499(12)
C5 C20 1.506(11)
C5 C19B 1.537(12)
C5 C19 1.540(12)
C5 C18 1.543(11)
C5 C20B 1.557(12)
C6 C7 1.397(7)
C6 H6 0.9300
C7 C8 1.466(7)
C8 H8 0.9300
C9 C10 1.510(8)
C9 H9A 0.9700
C9 H9B 0.9700
C10 H10A 0.9700
C10 H10B 0.9700
C11 H11A 0.9600
C11 H11B 0.9600
C11 H11C 0.9600
C12 H12C 0.9600
C12 H12D 0.9600
C12 H12E 0.9600
C13 H13 0.9300
C14 C15 1.509(8)
C14 H14A 0.9700
C14 H14B 0.9700
C15 H15A 0.9700
C15 H15B 0.9700
C16 H16A 0.9600
C16 H16B 0.9600
C16 H16C 0.9600
C17 H17A 0.9600
C17 H17B 0.9600
C17 H17C 0.9600
C18 H18A 0.9600
C18 H18B 0.9600
C18 H18C 0.9600
C19 H19A 0.9600
C19 H19B 0.9600
C19 H19C 0.9600
C20 H20A 0.9600
C20 H20B 0.9600
C20 H20C 0.9600
C18B H18D 0.9600
C18B H18E 0.9600
C18B H18F 0.9600
C19B H19D 0.9600
C19B H19E 0.9600
C19B H19F 0.9600
C20B H20D 0.9600
C20B H20E 0.9600
C20B H20F 0.9600
C23 C24 1.507(7)
C24 H24A 0.9600
C24 H24B 0.9600
C24 H24C 0.9600
O2W H21 0.84(2)
O2W H22 0.85(2)

loop_
_geom_torsion_atom_site_label_1
_geom_torsion_atom_site_label_2
_geom_torsion_atom_site_label_3
_geom_torsion_atom_site_label_4
_geom_torsion
N1 Ni1 Ni2 N2 -9.1(2)
O1 Ni1 Ni2 N2 14.74(18)
O2 Ni1 Ni2 N2 -86.28(18)
N6 Ni1 Ni2 N2 94.57(19)
N5 Ni1 Ni2 N2 173.5(2)
N3 Ni1 Ni2 N2 -153.2(2)
N1 Ni1 Ni2 O1 -23.86(19)
O2 Ni1 Ni2 O1 -101.03(15)
N6 Ni1 Ni2 O1 79.82(17)
N5 Ni1 Ni2 O1 158.77(19)
N3 Ni1 Ni2 O1 -167.9(2)
N1 Ni1 Ni2 O3 73.40(17)
O1 Ni1 Ni2 O3 97.26(15)
O2 Ni1 Ni2 O3 -3.76(13)
N6 Ni1 Ni2 O3 177.08(15)
N5 Ni1 Ni2 O3 -103.97(17)
N3 Ni1 Ni2 O3 -70.6(2)
N1 Ni1 Ni2 N5 177.4(2)
O1 Ni1 Ni2 N5 -158.77(19)
O2 Ni1 Ni2 N5 100.20(18)
N6 Ni1 Ni2 N5 -78.9(2)
N3 Ni1 Ni2 N5 33.3(2)
N1 Ni1 Ni2 O1W -103.78(18)
O1 Ni1 Ni2 O1W -79.92(16)
O2 Ni1 Ni2 O1W 179.06(14)
N6 Ni1 Ni2 O1W -0.09(16)
N5 Ni1 Ni2 O1W 78.86(18)
N3 Ni1 Ni2 O1W 112.2(2)
N1 Ni1 Ni2 N4 152.0(2)
O1 Ni1 Ni2 N4 175.9(2)
O2 Ni1 Ni2 N4 74.8(2)
N6 Ni1 Ni2 N4 -104.3(2)
N5 Ni1 Ni2 N4 -25.4(2)
N3 Ni1 Ni2 N4 7.9(3)
N2 Ni2 O1 C1 -26.6(3)
O3 Ni2 O1 C1 63.8(3)
N5 Ni2 O1 C1 157.6(3)
O1W Ni2 O1 C1 -115.5(3)
N4 Ni2 O1 C1 -11.0(15)
Ni1 Ni2 O1 C1 142.5(4)
N2 Ni2 O1 Ni1 -169.13(14)
O3 Ni2 O1 Ni1 -78.68(12)
N5 Ni2 O1 Ni1 15.06(14)
O1W Ni2 O1 Ni1 101.96(14)
N4 Ni2 O1 Ni1 -153.5(13)
N1 Ni1 O1 C1 20.1(3)
O2 Ni1 O1 C1 -68.3(3)
N6 Ni1 O1 C1 112.4(3)
N5 Ni1 O1 C1 -156.5(3)
N3 Ni1 O1 C1 -25.1(11)
Ni2 Ni1 O1 C1 -141.8(3)
N1 Ni1 O1 Ni2 161.92(14)
O2 Ni1 O1 Ni2 73.49(13)
N6 Ni1 O1 Ni2 -105.79(16)
N5 Ni1 O1 Ni2 -14.68(13)
N3 Ni1 O1 Ni2 116.8(10)
N1 Ni1 O2 C23 -128.7(4)
O1 Ni1 O2 C23 -38.6(4)
N6 Ni1 O2 C23 82(10)
N5 Ni1 O2 C23 46.2(4)
N3 Ni1 O2 C23 147.3(4)
Ni2 Ni1 O2 C23 2.9(4)
N2 Ni2 O3 C23 139.4(4)
O1 Ni2 O3 C23 49.1(4)
N5 Ni2 O3 C23 -37.5(4)
O1W Ni2 O3 C23 60(2)
N4 Ni2 O3 C23 -136.4(4)
Ni1 Ni2 O3 C23 6.7(3)
O1 Ni1 N1 C13 -8.8(4)
O2 Ni1 N1 C13 79.3(4)
N6 Ni1 N1 C13 -101.2(4)
N5 Ni1 N1 C13 24.2(16)
N3 Ni1 N1 C13 165.1(4)
Ni2 Ni1 N1 C13 7.0(5)
O1 Ni1 N1 C14 178.5(3)
O2 Ni1 N1 C14 -93.5(3)
N6 Ni1 N1 C14 86.1(3)
N5 Ni1 N1 C14 -148.5(13)
N3 Ni1 N1 C14 -7.6(3)
Ni2 Ni1 N1 C14 -165.7(3)
O1 Ni2 N2 C8 14.5(4)
O3 Ni2 N2 C8 -73.9(4)
N5 Ni2 N2 C8 69.3(19)
O1W Ni2 N2 C8 102.7(4)
N4 Ni2 N2 C8 -163.9(4)
Ni1 Ni2 N2 C8 4.6(5)
O1 Ni2 N2 C9 -170.9(3)
O3 Ni2 N2 C9 100.7(3)
N5 Ni2 N2 C9 -116.1(18)
O1W Ni2 N2 C9 -82.7(3)
N4 Ni2 N2 C9 10.7(3)
Ni1 Ni2 N2 C9 179.2(3)
N1 Ni1 N3 C17 108.3(5)
O1 Ni1 N3 C17 153.8(9)
O2 Ni1 N3 C17 -162.8(5)
N6 Ni1 N3 C17 16.4(5)
N5 Ni1 N3 C17 -75.7(5)
Ni2 Ni1 N3 C17 -98.6(5)
N1 Ni1 N3 C15 -19.7(4)
O1 Ni1 N3 C15 25.7(12)
O2 Ni1 N3 C15 69.1(4)
N6 Ni1 N3 C15 -111.6(4)
N5 Ni1 N3 C15 156.3(4)
Ni2 Ni1 N3 C15 133.3(4)
N1 Ni1 N3 C16 -133.2(5)
O1 Ni1 N3 C16 -87.8(11)
O2 Ni1 N3 C16 -44.4(5)
N6 Ni1 N3 C16 134.9(5)
N5 Ni1 N3 C16 42.8(5)
Ni2 Ni1 N3 C16 19.8(6)
N2 Ni2 N4 C12 -107.2(4)
O1 Ni2 N4 C12 -122.9(13)
O3 Ni2 N4 C12 162.3(4)
N5 Ni2 N4 C12 68.6(4)
O1W Ni2 N4 C12 -18.7(4)
Ni1 Ni2 N4 C12 86.7(4)
N2 Ni2 N4 C10 15.1(4)
O1 Ni2 N4 C10 -0.6(15)
O3 Ni2 N4 C10 -75.4(3)
N5 Ni2 N4 C10 -169.1(3)
O1W Ni2 N4 C10 103.7(4)
Ni1 Ni2 N4 C10 -151.0(3)
N2 Ni2 N4 C11 131.5(4)
O1 Ni2 N4 C11 115.9(13)
O3 Ni2 N4 C11 41.1(4)
N5 Ni2 N4 C11 -52.6(4)
O1W Ni2 N4 C11 -139.9(4)
Ni1 Ni2 N4 C11 -34.5(5)
N2 Ni2 N5 C21 97.8(19)
O1 Ni2 N5 C21 152.8(6)
O3 Ni2 N5 C21 -119.1(6)
O1W Ni2 N5 C21 64.4(6)
N4 Ni2 N5 C21 -28.4(6)
Ni1 Ni2 N5 C21 167.0(7)
N2 Ni2 N5 Ni1 -69.2(19)
O1 Ni2 N5 Ni1 -14.27(13)
O3 Ni2 N5 Ni1 73.91(14)
O1W Ni2 N5 Ni1 -102.60(16)
N4 Ni2 N5 Ni1 164.60(14)
N1 Ni1 N5 C21 172.3(12)
O1 Ni1 N5 C21 -154.6(5)
O2 Ni1 N5 C21 117.2(5)
N6 Ni1 N5 C21 -62.3(5)
N3 Ni1 N5 C21 31.9(6)
Ni2 Ni1 N5 C21 -168.8(6)
N1 Ni1 N5 Ni2 -19.0(15)
O1 Ni1 N5 Ni2 14.20(12)
O2 Ni1 N5 Ni2 -74.02(14)
N6 Ni1 N5 Ni2 106.47(16)
N3 Ni1 N5 Ni2 -159.31(15)
N1 Ni1 N6 C22 -51.8(17)
O1 Ni1 N6 C22 -141.9(17)
O2 Ni1 N6 C22 98(10)
N5 Ni1 N6 C22 133.3(17)
N3 Ni1 N6 C22 32.4(17)
Ni2 Ni1 N6 C22 176.5(17)
Ni2 O1 C1 C2 -154.7(3)
Ni1 O1 C1 C2 -23.8(5)
Ni2 O1 C1 C7 26.9(5)
Ni1 O1 C1 C7 157.8(3)
O1 C1 C2 C3 -173.7(4)
C7 C1 C2 C3 4.8(6)
O1 C1 C2 C13 11.4(6)
C7 C1 C2 C13 -170.1(4)
C1 C2 C3 C4 -2.3(7)
C13 C2 C3 C4 173.1(4)
C2 C3 C4 C6 -0.5(7)
C2 C3 C4 C5 -178.6(5)
C3 C4 C5 C18B 92.1(12)
C6 C4 C5 C18B -85.8(12)
C3 C4 C5 C20 -63.1(11)
C6 C4 C5 C20 119.0(10)
C3 C4 C5 C19B -147.3(9)
C6 C4 C5 C19B 34.9(10)
C3 C4 C5 C19 169.1(10)
C6 C4 C5 C19 -8.8(11)
C3 C4 C5 C18 58.2(10)
C6 C4 C5 C18 -119.7(9)
C3 C4 C5 C20B -31.4(12)
C6 C4 C5 C20B 150.7(11)
C3 C4 C6 C7 0.5(7)
C5 C4 C6 C7 178.6(5)
C4 C6 C7 C1 2.3(7)
C4 C6 C7 C8 -176.0(5)
O1 C1 C7 C6 173.6(4)
C2 C1 C7 C6 -4.8(6)
O1 C1 C7 C8 -8.2(6)
C2 C1 C7 C8 173.3(4)
C9 N2 C8 C7 -177.4(4)
Ni2 N2 C8 C7 -3.2(7)
C6 C7 C8 N2 173.5(5)
C1 C7 C8 N2 -4.7(8)
C8 N2 C9 C10 140.9(5)
Ni2 N2 C9 C10 -34.0(5)
C12 N4 C10 C9 85.2(6)
C11 N4 C10 C9 -158.3(5)
Ni2 N4 C10 C9 -38.1(5)
N2 C9 C10 N4 49.2(6)
C14 N1 C13 C2 173.7(4)
Ni1 N1 C13 C2 1.4(7)
C3 C2 C13 N1 -174.6(4)
C1 C2 C13 N1 0.5(7)
C13 N1 C14 C15 -140.6(5)
Ni1 N1 C14 C15 32.7(6)
C17 N3 C15 C14 -81.5(6)
C16 N3 C15 C14 162.6(5)
Ni1 N3 C15 C14 45.0(6)
N1 C14 C15 N3 -54.2(7)
Ni2 N5 C21 S1 -116(100)
Ni1 N5 C21 S1 47(100)
Ni1 N6 C22 S2 -86(100)
Ni1 O2 C23 O3 1.3(7)
Ni1 O2 C23 C24 -177.9(4)
Ni2 O3 C23 O2 -7.3(7)
Ni2 O3 C23 C24 172.0(4)
